data_7204392
loop_
_publ_author_name
'Claborn, Kacey'
'Kahr, Bart'
'Kaminsky, Werner'

_publ_section_title
;
 Calculations of optical properties of the tetraphenyl-X family of
 isomorphous crystals (X = C, Si, Ge, Sn, Pb)
;
_journal_coden_ASTM CRECF4
_journal_issue 46
_journal_name_full CrystEngComm
_journal_page_first 252
_journal_page_last 256
_journal_paper_doi 10.1039/b202304k
_journal_volume 4
_journal_year 2002
_chemical_formula_moiety 'C24 H20 Sn'
_chemical_formula_sum 'C24 H20 Sn'
_chemical_formula_weight 427.09
_chemical_name_common Ph4Sn
_chemical_name_systematic Ph4Sn
_space_group_IT_number 114
_symmetry_cell_setting tetragonal
_symmetry_space_group_name_Hall 'P -4 2n'
_symmetry_space_group_name_H-M 'P -4 21 c'
_atom_sites_solution_hydrogens geom
_atom_sites_solution_primary direct
_atom_sites_solution_secondary difmap
_audit_creation_method SHELXL-97
_cell_angle_alpha 90.00
_cell_angle_beta 90.00
_cell_angle_gamma 90.00
_cell_formula_units_Z 2
_cell_length_a 12.0680(4)
_cell_length_b 12.0680(4)
_cell_length_c 6.5570(3)
_cell_measurement_reflns_used 422
_cell_measurement_temperature 293(2)
_cell_volume 954.94(6)
_computing_cell_refinement 'HKL Scalepack (Otwinowski & Minor 1997)'
_computing_data_collection KappaCCD
_computing_data_reduction DENZO
_computing_molecular_graphics 'maXus, Zortep'
_computing_publication_material 'SHELXL-97 (Sheldrick, 1997)'
_computing_structure_refinement 'SHELXL-97 (Sheldrick, 1997)'
_computing_structure_solution SIR92
_diffrn_ambient_temperature 293(2)
_diffrn_measured_fraction_theta_full 0.988
_diffrn_measured_fraction_theta_max 0.988
_diffrn_measurement_device_type 'Nonius KappaCCD'
_diffrn_measurement_method '\f and \w scans'
_diffrn_radiation_monochromator graphite
_diffrn_radiation_source 'fine-focus sealed tube'
_diffrn_radiation_type MoK\a
_diffrn_radiation_wavelength 0.71070
_diffrn_reflns_av_R_equivalents 0.042
_diffrn_reflns_av_sigmaI/netI 0.0277
_diffrn_reflns_limit_h_max 15
_diffrn_reflns_limit_h_min -15
_diffrn_reflns_limit_k_max 10
_diffrn_reflns_limit_k_min -10
_diffrn_reflns_limit_l_max 8
_diffrn_reflns_limit_l_min -8
_diffrn_reflns_number 960
_diffrn_reflns_theta_full 26.37
_diffrn_reflns_theta_max 26.37
_diffrn_reflns_theta_min 3.78
_exptl_absorpt_coefficient_mu 1.340
_exptl_absorpt_correction_T_max 0.7848
_exptl_absorpt_correction_T_min 0.7661
_exptl_absorpt_correction_type Sortav
_exptl_crystal_colour colorless
_exptl_crystal_density_diffrn 1.485
_exptl_crystal_density_method 'not measured'
_exptl_crystal_description parallelepiped
_exptl_crystal_F_000 428
_exptl_crystal_size_max 0.21
_exptl_crystal_size_mid 0.20
_exptl_crystal_size_min 0.19
_refine_diff_density_max 0.298
_refine_diff_density_min -0.328
_refine_diff_density_rms 0.047
_refine_ls_abs_structure_details 'Flack H D (1983), Acta Cryst. A39, 876-881'
_refine_ls_abs_structure_Flack -0.09(8)
_refine_ls_extinction_coef 0.083(6)
_refine_ls_extinction_expression Fc^*^=3DkFc[1+0.001xFc^2^\l^3^/sin(2\q)]^-1/4^
_refine_ls_extinction_method SHELXL
_refine_ls_goodness_of_fit_ref 1.132
_refine_ls_hydrogen_treatment full-isotropic
_refine_ls_matrix_type full
_refine_ls_number_parameters 78
_refine_ls_number_reflns 960
_refine_ls_number_restraints 0
_refine_ls_restrained_S_all 1.132
_refine_ls_R_factor_all 0.0338
_refine_ls_R_factor_gt 0.0238
_refine_ls_shift/su_max 0.001
_refine_ls_shift/su_mean 0.000
_refine_ls_structure_factor_coef Fsqd
_refine_ls_weighting_scheme
;
calc w=3D1/[\s^2^(Fo^2^)+(0.0370P)^2^+0.0630P] where 
P=3D(Fo^2^+2Fc^2^)/3
;
_refine_ls_wR_factor_gt 0.0594
_refine_ls_wR_factor_ref 0.0671
_reflns_number_gt 784
_reflns_number_total 960
_reflns_threshold_expression >2sigma(I)
_cod_data_source_file b202304k.txt
_cod_data_source_block Ph4Sn
_cod_depositor_comments
;

2019-01-03
Formula changed to be consistent with given Z value
                 miguel
;
_cod_original_formula_moiety 'C6 H5 Sn0.25'
_cod_original_formula_sum 'C6 H5 Sn0.25'
_cod_database_code 7204392

loop_
_symmetry_equiv_pos_as_xyz
'x, y, z'
'-x, -y, z'
'x+1/2, -y+1/2, -z+1/2'
'-x+1/2, y+1/2, -z+1/2'
'y+1/2, x+1/2, z+1/2'
'-y+1/2, -x+1/2, z+1/2'
'-y, x, -z'
'y, -x, -z'

loop_
_atom_site_label
_atom_site_type_symbol
_atom_site_fract_x
_atom_site_fract_y
_atom_site_fract_z
_atom_site_U_iso_or_equiv
_atom_site_adp_type
_atom_site_occupancy
_atom_site_calc_flag
_atom_site_refinement_flags
_atom_site_disorder_assembly
_atom_site_disorder_group
C2 C -0.0189(2) 0.1451(3) 0.1852(4) 0.0478(8) Uani 1 d . . .
C3 C 0.0539(3) 0.2333(3) 0.1674(5) 0.0552(8) Uani 1 d . . .
H3 H 0.118(3) 0.233(3) 0.070(7) 0.063(10) Uiso 1 d . . .
C4 C 0.0424(4) 0.3265(3) 0.2876(6) 0.0660(9) Uani 1 d . . .
H4 H 0.094(4) 0.379(4) 0.272(7) 0.091(14) Uiso 1 d . . .
C5 C -0.0419(4) 0.3342(3) 0.4257(6) 0.0669(10) Uani 1 d . . .
H5 H -0.048(4) 0.399(4) 0.505(6) 0.081(11) Uiso 1 d . . .
C6 C -0.1159(4) 0.2479(3) 0.4454(6) 0.0662(10) Uani 1 d . . .
H6 H -0.173(3) 0.252(3) 0.542(7) 0.072(12) Uiso 1 d . . .
C7 C -0.1043(4) 0.1540(4) 0.3264(7) 0.0565(9) Uani 1 d . . .
H7 H -0.159(3) 0.095(3) 0.338(5) 0.040(8) Uiso 1 d . . .
Sn1 Sn 0.0000 0.0000 0.0000 0.0445(2) Uani 1 d S . .

loop_
_atom_site_aniso_label
_atom_site_aniso_U_11
_atom_site_aniso_U_22
_atom_site_aniso_U_33
_atom_site_aniso_U_23
_atom_site_aniso_U_13
_atom_site_aniso_U_12
C2 0.0486(19) 0.0468(16) 0.0481(15) -0.0005(13) 0.0000(14) 0.0003(13)
C3 0.0572(19) 0.055(2) 0.0537(19) -0.0020(16) 0.0022(18) -0.0068(17)
C4 0.078(2) 0.052(2) 0.068(2) 0.0027(19) -0.006(2) -0.0128(18)
C5 0.083(3) 0.055(2) 0.063(2) -0.0106(17) -0.009(2) 0.014(2)
C6 0.064(2) 0.076(3) 0.058(2) -0.0039(18) 0.0090(17) 0.015(2)
C7 0.053(2) 0.059(2) 0.058(2) 0.0025(19) 0.0022(18) -0.0024(17)
Sn1 0.0424(2) 0.0424(2) 0.0487(3) 0.000 0.000 0.000

loop_
_atom_type_symbol
_atom_type_description
_atom_type_scat_dispersion_real
_atom_type_scat_dispersion_imag
_atom_type_scat_source
C C 0.0033 0.0016 'International Tables Vol C Tables 4.2.6.8 and 6.1.1.4'
H H 0.0000 0.0000 'International Tables Vol C Tables 4.2.6.8 and 6.1.1.4'
Sn Sn -0.6537 1.4246 'International Tables Vol C Tables 4.2.6.8 and 6.1.1.4'

loop_
_geom_angle_atom_site_label_1
_geom_angle_atom_site_label_2
_geom_angle_atom_site_label_3
_geom_angle
_geom_angle_site_symmetry_1
_geom_angle_site_symmetry_3
_geom_angle_publ_flag
C3 C2 C7 117.8(3) . . ?
C3 C2 Sn1 120.9(2) . . ?
C7 C2 Sn1 121.3(3) . . ?
C4 C3 C2 121.0(3) . . ?
C4 C3 H3 117(2) . . ?
C2 C3 H3 122(2) . . ?
C5 C4 C3 120.6(4) . . ?
C5 C4 H4 123(3) . . ?
C3 C4 H4 116(3) . . ?
C4 C5 C6 119.6(4) . . ?
C4 C5 H5 119(3) . . ?
C6 C5 H5 122(3) . . ?
C5 C6 C7 120.1(4) . . ?
C5 C6 H6 120(3) . . ?
C7 C6 H6 120(3) . . ?
C6 C7 C2 120.9(4) . . ?
C6 C7 H7 119(2) . . ?
C2 C7 H7 120(2) . . ?
C2 Sn1 C2 110.94(17) 7 8 ?
C2 Sn1 C2 108.74(8) 7 . ?
C2 Sn1 C2 108.74(8) 8 . ?
C2 Sn1 C2 108.74(8) 7 2 ?
C2 Sn1 C2 108.74(8) 8 2 ?
C2 Sn1 C2 110.94(17) . 2 ?

loop_
_geom_bond_atom_site_label_1
_geom_bond_atom_site_label_2
_geom_bond_distance
_geom_bond_site_symmetry_2
_geom_bond_publ_flag
C2 C3 1.385(4) . ?
C2 C7 1.390(5) . ?
C2 Sn1 2.143(3) . ?
C3 C4 1.380(5) . ?
C3 H3 1.01(4) . ?
C4 C5 1.365(6) . ?
C4 H4 0.89(5) . ?
C5 C6 1.378(6) . ?
C5 H5 0.94(4) . ?
C6 C7 1.384(6) . ?
C6 H6 0.94(4) . ?
C7 H7 0.98(4) . ?
Sn1 C2 2.143(3) 7 ?
Sn1 C2 2.143(3) 8 ?
Sn1 C2 2.143(3) 2 ?

loop_
_cod_changelog_entry_id
_cod_changelog_entry_author
_cod_changelog_entry_date
_cod_changelog_entry_text
1 'Vaitkus, Antanas' 2022-04-22T18:40:00+03:00 'Updated bibliographic information.'
